data_2000322
loop_
_publ_author_name
'Brennan, T. D.'
'Ibers, J. A.'

_publ_section_title
;
 Lanthanum orthosilicate selenide, La~2~SeSiO~4~
;
_journal_issue 5
_journal_name_full 'Acta Crystallographica Section C'
_journal_page_first 1062
_journal_page_last 1064
_journal_paper_doi 10.1107/S010827019001201X
_journal_volume 47
_journal_year 1991
_chemical_formula_sum 'La2 O4 Se Si'
_symmetry_cell_setting orthorhombic
_symmetry_space_group_name_H-M 'P b c m'
_cell_angle_alpha 90
_cell_angle_beta 90
_cell_angle_gamma 90
_cell_formula_units_Z 4
_cell_length_a 6.279(4)
_cell_length_b 7.306(5)
_cell_length_c 11.177(7)
_cell_volume 512.7(6)
_diffrn_radiation_type mo
_diffrn_radiation_wavelength 0.7093
_exptl_absorpt_coefficient_mu 23.68
_exptl_crystal_density_diffrn 5.813
_exptl_crystal_F_000 771
_cod_data_source_file st0474.cif
_cod_data_source_block st0474a
_cod_original_cell_volume 512.7
_cod_original_sg_symbol_H-M Pbcm
_cod_original_formula_sum 'La2 Se1 Si1 O4'
_cod_database_code 2000322

loop_
_atom_site_label
_atom_site_fract_x
_atom_site_fract_y
_atom_site_fract_z
_atom_site_U_iso_or_equiv
La(1) .12424(5) .03774(4) .25 .29
La(2) .60658(5) .25 0 .379
Se .41697(10) .40157(9) .25 .469
Si .1102(3) .25 0 .32
O(1) .0479(5) .7686(4) .1161(3) .39
O(2) .2654(5) .0783(4) .0328(3) .39
